data_2214149
loop_
_publ_author_name
'Chen, Xiao-Fei'
'Wang, Li-Juan'
'Gao, Yu-Xing'
'Jin, Li-Ren'
'Zheng, Jian-Feng'

_publ_section_title
(3<i>S</i>,4<i>S</i>)-1-Benzhydryl-4-(cyclopropylcarbonyl)-3-[(1<i>R</i>)-1-hydroxyethyl]azetidin-2-one
_journal_coeditor_code DN2179
_journal_issue 7
_journal_name_full 'Acta Crystallographica Section E'
_journal_page_first o3220
_journal_page_last o3220
_journal_paper_doi 10.1107/S1600536807028139
_journal_volume 63
_journal_year 2007
_chemical_formula_iupac 'C22 H23 N O3'
_chemical_formula_moiety 'C22 H23 N O3'
_chemical_formula_sum 'C22 H23 N O3'
_chemical_formula_weight 349.41
_chemical_name_systematic
;
(3<i>S</i>,4S)-1-Benzhydryl-4-(cyclopropylcarbonyl)-
3-[(1<i>R</i>)-1-hydroxyethyl]azetidin-2-one
;
_space_group_IT_number 5
_symmetry_cell_setting monoclinic
_symmetry_space_group_name_Hall 'C 2y'
_symmetry_space_group_name_H-M 'C 1 2 1'
_atom_sites_solution_hydrogens geom
_atom_sites_solution_primary direct
_atom_sites_solution_secondary difmap
_audit_creation_method SHELXL-97
_cell_angle_alpha 90.00
_cell_angle_beta 99.529(6)
_cell_angle_gamma 90.00
_cell_formula_units_Z 4
_cell_length_a 18.8279(13)
_cell_length_b 6.1645(4)
_cell_length_c 16.3539(10)
_cell_measurement_temperature 153(2)
_cell_volume 1871.9(2)
_computing_cell_refinement 'SAINT (Bruker, 2001)'
_computing_data_collection 'SMART (Bruker, 2001)'
_computing_data_reduction SAINT
_computing_molecular_graphics 'ORTEP-3 for Windows (Farrugia, 1997)'
_computing_publication_material SHELXL97
_computing_structure_refinement 'SHELXL97 (Sheldrick, 1997)'
_computing_structure_solution 'SHELXS97 (Sheldrick, 1997)'
_diffrn_ambient_temperature 153(2)
_diffrn_measured_fraction_theta_full 0.991
_diffrn_measured_fraction_theta_max 0.991
_diffrn_measurement_device_type 'Bruker APEX area-detector'
_diffrn_measurement_method '\f and \w'
_diffrn_radiation_monochromator graphite
_diffrn_radiation_source 'fine-focus sealed tube'
_diffrn_radiation_type MoK\a
_diffrn_radiation_wavelength 0.71073
_diffrn_reflns_av_R_equivalents 0.034
_diffrn_reflns_av_sigmaI/netI 0.051
_diffrn_reflns_limit_h_max 19
_diffrn_reflns_limit_h_min -23
_diffrn_reflns_limit_k_max 7
_diffrn_reflns_limit_k_min -7
_diffrn_reflns_limit_l_max 20
_diffrn_reflns_limit_l_min -20
_diffrn_reflns_number 6131
_diffrn_reflns_theta_full 26.00
_diffrn_reflns_theta_max 26.00
_diffrn_reflns_theta_min 2.34
_diffrn_standards_interval_count 0
_diffrn_standards_interval_time 0
_diffrn_standards_number 0
_exptl_absorpt_coefficient_mu 0.082
_exptl_absorpt_correction_T_max 0.972
_exptl_absorpt_correction_T_min 0.966
_exptl_absorpt_correction_type multi-scan
_exptl_absorpt_process_details '(SADABS; Sheldrick, 2002)'
_exptl_crystal_colour colourless
_exptl_crystal_density_diffrn 1.240
_exptl_crystal_density_method 'not measured'
_exptl_crystal_description chunk
_exptl_crystal_F_000 744
_exptl_crystal_size_max 0.42
_exptl_crystal_size_mid 0.40
_exptl_crystal_size_min 0.35
_refine_diff_density_max 0.171
_refine_diff_density_min -0.186
_refine_ls_extinction_method none
_refine_ls_goodness_of_fit_ref 1.068
_refine_ls_hydrogen_treatment constr
_refine_ls_matrix_type full
_refine_ls_number_parameters 237
_refine_ls_number_reflns 2007
_refine_ls_number_restraints 1
_refine_ls_restrained_S_all 1.067
_refine_ls_R_factor_all 0.0711
_refine_ls_R_factor_gt 0.0463
_refine_ls_shift/su_max 0.001
_refine_ls_shift/su_mean 0.000
_refine_ls_structure_factor_coef Fsqd
_refine_ls_weighting_details 'calc w=1/[\s^2^(Fo^2^)+(0.0938P)^2^] where P=(Fo^2^+2Fc^2^)/3'
_refine_ls_weighting_scheme calc
_refine_ls_wR_factor_gt 0.1268
_refine_ls_wR_factor_ref 0.1573
_reflns_number_gt 1312
_reflns_number_total 2007
_reflns_threshold_expression I>2\s(I)
_cod_data_source_file dn2179.cif
_cod_data_source_block I
_cod_original_sg_symbol_H-M 'C 2'
_cod_database_code 2214149
_cod_database_fobs_code 2214149

loop_
_symmetry_equiv_pos_as_xyz
'x, y, z'
'-x, y, -z'
'x+1/2, y+1/2, z'
'-x+1/2, y+1/2, -z'

loop_
_atom_site_type_symbol
_atom_site_label
_atom_site_fract_x
_atom_site_fract_y
_atom_site_fract_z
_atom_site_U_iso_or_equiv
_atom_site_adp_type
_atom_site_calc_flag
_atom_site_refinement_flags
_atom_site_occupancy
C C1 0.7696(2) 0.1736(7) 0.1309(2) 0.0406(10) Uani d . 1
C C2 0.6968(2) 0.1326(7) 0.0804(2) 0.0410(10) Uani d . 1
H H2 0.6929 -0.0194 0.0626 0.049 Uiso calc R 1
C C3 0.6685(2) 0.1585(7) 0.1658(2) 0.0395(10) Uani d . 1
H H3 0.6373 0.2849 0.1676 0.047 Uiso calc R 1
C C4 0.6360(2) -0.0499(8) 0.1902(3) 0.0467(11) Uani d . 1
C C5 0.5585(2) -0.0728(8) 0.1700(3) 0.0520(12) Uani d . 1
H H5 0.5304 0.0612 0.1600 0.062 Uiso calc R 1
C C6 0.5307(2) -0.2690(9) 0.1179(3) 0.0591(13) Uani d . 1
H H6A 0.4877 -0.2505 0.0767 0.071 Uiso calc R 1
H H6B 0.5659 -0.3690 0.1024 0.071 Uiso calc R 1
C C7 0.5227(3) -0.2602(10) 0.2050(4) 0.0776(17) Uani d . 1
H H7A 0.5527 -0.3558 0.2432 0.093 Uiso calc R 1
H H7B 0.4746 -0.2374 0.2175 0.093 Uiso calc R 1
C C8 0.6701(2) 0.2772(7) 0.0089(3) 0.0434(10) Uani d . 1
H H8 0.7022 0.2608 -0.0322 0.052 Uiso calc R 1
C C9 0.5949(2) 0.2184(11) -0.0319(3) 0.0699(15) Uani d . 1
H H9A 0.5633 0.2224 0.0085 0.105 Uiso calc R 1
H H9B 0.5949 0.0750 -0.0549 0.105 Uiso calc R 1
H H9C 0.5786 0.3202 -0.0754 0.105 Uiso calc R 1
C C10 0.7803(2) 0.1968(8) 0.2885(2) 0.0463(10) Uani d . 1
H H10 0.8022 0.0532 0.2991 0.056 Uiso calc R 1
C C11 0.8416(2) 0.3641(8) 0.3034(2) 0.0436(11) Uani d . 1
C C12 0.9019(2) 0.3201(12) 0.3639(3) 0.0648(15) Uani d . 1
H H12 0.9053 0.1918 0.3943 0.078 Uiso calc R 1
C C13 0.9561(3) 0.4749(16) 0.3768(3) 0.084(2) Uani d . 1
H H13 0.9957 0.4504 0.4180 0.101 Uiso calc R 1
C C14 0.9539(3) 0.6563(14) 0.3328(4) 0.082(2) Uani d . 1
H H14 0.9922 0.7533 0.3423 0.099 Uiso calc R 1
C C15 0.8956(3) 0.7012(10) 0.2738(4) 0.0690(15) Uani d . 1
H H15 0.8941 0.8296 0.2437 0.083 Uiso calc R 1
C C16 0.8382(3) 0.5553(8) 0.2583(3) 0.0571(13) Uani d . 1
H H16 0.7983 0.5859 0.2184 0.069 Uiso calc R 1
C C17 0.7270(2) 0.2264(8) 0.3487(2) 0.0449(11) Uani d . 1
C C18 0.6888(3) 0.4147(8) 0.3508(3) 0.0513(12) Uani d . 1
H H18 0.6943 0.5261 0.3140 0.062 Uiso calc R 1
C C19 0.6418(3) 0.4411(11) 0.4073(3) 0.0654(15) Uani d . 1
H H19 0.6155 0.5685 0.4080 0.079 Uiso calc R 1
C C20 0.6348(3) 0.2774(13) 0.4620(3) 0.078(2) Uani d . 1
H H20 0.6033 0.2938 0.4998 0.094 Uiso calc R 1
C C21 0.6738(3) 0.0894(11) 0.4616(3) 0.0720(16) Uani d . 1
H H21 0.6694 -0.0199 0.4996 0.086 Uiso calc R 1
C C22 0.7194(3) 0.0628(9) 0.4050(3) 0.0631(14) Uani d . 1
H H22 0.7453 -0.0654 0.4044 0.076 Uiso calc R 1
N N1 0.74373(17) 0.1984(6) 0.20291(19) 0.0427(8) Uani d . 1
O O1 0.83222(16) 0.1818(6) 0.11784(18) 0.0582(9) Uani d . 1
O O2 0.67671(18) -0.1934(6) 0.2210(2) 0.0668(10) Uani d . 1
O O3 0.67549(19) 0.4940(5) 0.03812(18) 0.0557(9) Uani d . 1
H H3A 0.6622 0.5771 -0.0006 0.084 Uiso calc R 1

loop_
_atom_site_aniso_label
_atom_site_aniso_U_11
_atom_site_aniso_U_22
_atom_site_aniso_U_33
_atom_site_aniso_U_12
_atom_site_aniso_U_13
_atom_site_aniso_U_23
C1 0.036(2) 0.050(3) 0.0348(18) 0.0004(19) 0.0028(16) -0.004(2)
C2 0.039(2) 0.048(3) 0.036(2) -0.0072(19) 0.0073(17) -0.0043(19)
C3 0.035(2) 0.045(3) 0.040(2) 0.0032(18) 0.0087(16) 0.0036(19)
C4 0.047(2) 0.052(3) 0.044(2) 0.003(2) 0.0146(19) 0.006(2)
C5 0.041(2) 0.049(3) 0.069(3) 0.004(2) 0.016(2) -0.004(2)
C6 0.040(2) 0.073(4) 0.059(3) 0.000(2) -0.006(2) -0.012(3)
C7 0.072(4) 0.085(4) 0.087(4) -0.020(3) 0.043(3) 0.000(4)
C8 0.040(2) 0.048(3) 0.044(2) -0.0073(19) 0.0147(18) -0.010(2)
C9 0.050(3) 0.088(4) 0.067(3) -0.010(3) -0.006(2) 0.010(3)
C10 0.049(2) 0.049(3) 0.041(2) 0.011(2) 0.0063(17) 0.000(2)
C11 0.035(2) 0.060(3) 0.034(2) 0.003(2) 0.0004(16) -0.013(2)
C12 0.044(3) 0.109(4) 0.039(2) 0.004(3) 0.0000(19) -0.011(3)
C13 0.045(3) 0.153(7) 0.051(3) -0.007(4) -0.003(2) -0.033(4)
C14 0.060(4) 0.107(5) 0.083(4) -0.023(4) 0.023(3) -0.042(4)
C15 0.060(3) 0.063(3) 0.088(3) -0.010(3) 0.020(3) -0.027(3)
C16 0.042(3) 0.057(3) 0.074(3) -0.006(2) 0.014(2) -0.017(3)
C17 0.045(2) 0.051(3) 0.038(2) -0.001(2) 0.0043(16) 0.004(2)
C18 0.054(3) 0.058(3) 0.043(2) 0.008(2) 0.011(2) 0.008(2)
C19 0.053(3) 0.090(4) 0.057(3) 0.002(3) 0.018(2) -0.004(3)
C20 0.074(4) 0.117(6) 0.049(3) -0.033(4) 0.024(3) -0.006(3)
C21 0.090(4) 0.079(4) 0.047(3) -0.027(4) 0.010(3) 0.018(3)
C22 0.074(3) 0.059(3) 0.055(3) -0.004(3) 0.005(3) 0.021(3)
N1 0.0403(19) 0.050(2) 0.0386(16) -0.0009(17) 0.0100(14) -0.0008(18)
O1 0.0389(17) 0.078(2) 0.0610(17) -0.0016(16) 0.0181(13) -0.0173(19)
O2 0.052(2) 0.060(2) 0.080(2) 0.0008(18) -0.0124(16) 0.024(2)
O3 0.073(2) 0.049(2) 0.0468(17) -0.0001(17) 0.0157(16) 0.0040(16)

loop_
_atom_type_symbol
_atom_type_description
_atom_type_scat_dispersion_real
_atom_type_scat_dispersion_imag
_atom_type_scat_source
C C 0.0033 0.0000 'International Tables Vol C Tables 4.2.6.8 and 6.1.1.4'
H H 0.0000 0.0000 'International Tables Vol C Tables 4.2.6.8 and 6.1.1.4'
N N 0.0061 0.0000 'International Tables Vol C Tables 4.2.6.8 and 6.1.1.4'
O O 0.0106 0.0000 'International Tables Vol C Tables 4.2.6.8 and 6.1.1.4'

loop_
_geom_angle_atom_site_label_1
_geom_angle_atom_site_label_2
_geom_angle_atom_site_label_3
_geom_angle
O1 C1 N1 129.6(4)
O1 C1 C2 136.4(3)
N1 C1 C2 94.0(3)
C8 C2 C1 119.3(3)
C8 C2 C3 120.9(3)
C1 C2 C3 84.7(3)
C8 C2 H2 109.9
C1 C2 H2 109.9
C3 C2 H2 109.9
N1 C3 C4 116.2(3)
N1 C3 C2 86.5(3)
C4 C3 C2 111.0(3)
N1 C3 H3 113.4
C4 C3 H3 113.4
C2 C3 H3 113.4
O2 C4 C5 124.2(4)
O2 C4 C3 118.1(4)
C5 C4 C3 117.5(4)
C4 C5 C7 119.2(5)
C4 C5 C6 116.4(4)
C7 C5 C6 57.7(4)
C4 C5 H5 116.8
C7 C5 H5 116.8
C6 C5 H5 116.8
C7 C6 C5 60.3(3)
C7 C6 H6A 117.7
C5 C6 H6A 117.7
C7 C6 H6B 117.7
C5 C6 H6B 117.7
H6A C6 H6B 114.9
C6 C7 C5 62.0(3)
C6 C7 H7A 117.6
C5 C7 H7A 117.6
C6 C7 H7B 117.6
C5 C7 H7B 117.6
H7A C7 H7B 114.7
O3 C8 C2 107.7(3)
O3 C8 C9 112.7(4)
C2 C8 C9 111.9(4)
O3 C8 H8 108.1
C2 C8 H8 108.1
C9 C8 H8 108.1
C8 C9 H9A 109.5
C8 C9 H9B 109.5
H9A C9 H9B 109.5
C8 C9 H9C 109.5
H9A C9 H9C 109.5
H9B C9 H9C 109.5
N1 C10 C17 111.2(3)
N1 C10 C11 111.8(3)
C17 C10 C11 111.9(3)
N1 C10 H10 107.2
C17 C10 H10 107.2
C11 C10 H10 107.2
C16 C11 C12 120.0(5)
C16 C11 C10 121.3(4)
C12 C11 C10 118.7(5)
C13 C12 C11 117.6(6)
C13 C12 H12 121.2
C11 C12 H12 121.2
C14 C13 C12 122.7(6)
C14 C13 H13 118.6
C12 C13 H13 118.6
C13 C14 C15 120.3(6)
C13 C14 H14 119.9
C15 C14 H14 119.9
C14 C15 C16 120.3(6)
C14 C15 H15 119.8
C16 C15 H15 119.8
C11 C16 C15 119.0(5)
C11 C16 H16 120.5
C15 C16 H16 120.5
C18 C17 C22 119.2(4)
C18 C17 C10 121.4(4)
C22 C17 C10 119.4(4)
C17 C18 C19 120.6(5)
C17 C18 H18 119.7
C19 C18 H18 119.7
C20 C19 C18 119.3(6)
C20 C19 H19 120.3
C18 C19 H19 120.3
C19 C20 C21 120.6(5)
C19 C20 H20 119.7
C21 C20 H20 119.7
C22 C21 C20 120.0(5)
C22 C21 H21 120.0
C20 C21 H21 120.0
C21 C22 C17 120.3(5)
C21 C22 H22 119.8
C17 C22 H22 119.8
C1 N1 C10 130.9(3)
C1 N1 C3 94.7(3)
C10 N1 C3 132.0(3)
C8 O3 H3A 109.5

loop_
_geom_bond_atom_site_label_1
_geom_bond_atom_site_label_2
_geom_bond_distance
C1 O1 1.234(5)
C1 N1 1.355(5)
C1 C2 1.500(6)
C2 C8 1.490(6)
C2 C3 1.582(5)
C2 H2 0.9800
C3 N1 1.466(5)
C3 C4 1.506(6)
C3 H3 0.9800
C4 O2 1.223(6)
C4 C5 1.449(6)
C5 C7 1.497(7)
C5 C6 1.521(7)
C5 H5 0.9800
C6 C7 1.457(7)
C6 H6A 0.9700
C6 H6B 0.9700
C7 H7A 0.9700
C7 H7B 0.9700
C8 O3 1.417(6)
C8 C9 1.507(6)
C8 H8 0.9800
C9 H9A 0.9600
C9 H9B 0.9600
C9 H9C 0.9600
C10 N1 1.454(5)
C10 C17 1.530(6)
C10 C11 1.536(6)
C10 H10 0.9800
C11 C16 1.386(7)
C11 C12 1.403(6)
C12 C13 1.388(9)
C12 H12 0.9300
C13 C14 1.327(11)
C13 H13 0.9300
C14 C15 1.365(9)
C14 H14 0.9300
C15 C16 1.397(7)
C15 H15 0.9300
C16 H16 0.9300
C17 C18 1.369(7)
C17 C22 1.389(6)
C18 C19 1.391(6)
C18 H18 0.9300
C19 C20 1.369(9)
C19 H19 0.9300
C20 C21 1.373(10)
C20 H20 0.9300
C21 C22 1.371(8)
C21 H21 0.9300
C22 H22 0.9300
O3 H3A 0.8200

loop_
_geom_hbond_atom_site_label_D
_geom_hbond_atom_site_label_H
_geom_hbond_atom_site_label_A
_geom_hbond_site_symmetry_A
_geom_hbond_distance_DH
_geom_hbond_distance_HA
_geom_hbond_distance_DA
_geom_hbond_angle_DHA
O3 H3A O1 4_655 0.82 2.04 2.783(4) 149.9
C18 H18 O2 1_565 0.93 2.29 3.199(6) 165.4

loop_
_cod_related_entry_id
_cod_related_entry_database
_cod_related_entry_code
1 ChemSpider 9591683
